data_7156593
loop_
_publ_author_name
'Lee, Su-Jeong'
'Ahn, Jun-Gi'
'Seo, Jihwan'
'Ha, Heun-Jong'
'Cho, Chang-Woo'

_publ_section_title
;
 Organocatalytic enantioselective synthesis of acyclic pyrimidine
 nucleosides by aza-Michael reaction.
;
_journal_issue 48
_journal_name_full 'Organic &amp; biomolecular chemistry'
_journal_page_first 9477
_journal_page_last 9486
_journal_paper_doi 10.1039/c8ob02754d
_journal_volume 16
_journal_year 2018
_chemical_absolute_configuration ad
_chemical_formula_moiety 'C9 H13 Br N2 O2'
_chemical_formula_sum 'C9 H13 Br N2 O2'
_chemical_formula_weight 261.12
_chemical_name_systematic (R)-1-(4-bromobutan-2-yl)-5-methylpyrimidine-2,4(1H,3H)-dione
_space_group_IT_number 76
_space_group_name_Hall 'P 4w'
_space_group_name_H-M_alt 'P 41'
_symmetry_cell_setting tetragonal
_symmetry_space_group_name_Hall 'P 4w'
_symmetry_space_group_name_H-M 'P 41'
_atom_sites_solution_hydrogens geom
_atom_sites_solution_primary direct
_atom_sites_solution_secondary difmap
_audit_creation_method SHELXTL
_audit_update_record
;
2018-09-19 deposited with the CCDC.
2018-11-27 downloaded from the CCDC.
;
_cell_angle_alpha 90.00
_cell_angle_beta 90.00
_cell_angle_gamma 90.00
_cell_formula_units_Z 8
_cell_length_a 11.1159(3)
_cell_length_b 11.1159(3)
_cell_length_c 18.9404(12)
_cell_measurement_reflns_used 9981
_cell_measurement_temperature 223(2)
_cell_measurement_theta_max 21.07
_cell_measurement_theta_min 2.59
_cell_volume 2340.34(17)
_computing_cell_refinement 'Bruker SMART'
_computing_data_collection 'Bruker SMART'
_computing_data_reduction 'Bruker SAINT'
_computing_molecular_graphics 'Bruker SHELXTL'
_computing_publication_material 'Bruker SHELXTL'
_computing_structure_refinement 'Bruker SHELXTL'
_computing_structure_solution 'Bruker SHELXTL'
_diffrn_ambient_temperature 223(2)
_diffrn_measured_fraction_theta_full 0.999
_diffrn_measured_fraction_theta_max 0.999
_diffrn_measurement_device_type 'CCD area detector'
_diffrn_measurement_method 'phi and omega scans'
_diffrn_radiation_monochromator graphite
_diffrn_radiation_source 'fine-focus sealed tube'
_diffrn_radiation_type MoK\a
_diffrn_radiation_wavelength 0.71073
_diffrn_reflns_av_R_equivalents 0.1001
_diffrn_reflns_av_sigmaI/netI 0.0425
_diffrn_reflns_limit_h_max 14
_diffrn_reflns_limit_h_min -14
_diffrn_reflns_limit_k_max 14
_diffrn_reflns_limit_k_min -14
_diffrn_reflns_limit_l_max 25
_diffrn_reflns_limit_l_min -25
_diffrn_reflns_number 100569
_diffrn_reflns_theta_full 28.33
_diffrn_reflns_theta_max 28.33
_diffrn_reflns_theta_min 2.12
_exptl_absorpt_coefficient_mu 3.492
_exptl_absorpt_correction_T_max 0.7440
_exptl_absorpt_correction_T_min 0.5721
_exptl_absorpt_correction_type multi-scan
_exptl_absorpt_process_details 'Bruker SADABS'
_exptl_crystal_colour colourless
_exptl_crystal_density_diffrn 1.482
_exptl_crystal_density_method 'not measured'
_exptl_crystal_description Block
_exptl_crystal_F_000 1056
_exptl_crystal_recrystallization_method 'Re-crystallisation from solvent: CH2Cl2/pentane'
_exptl_crystal_size_max 0.18
_exptl_crystal_size_mid 0.11
_exptl_crystal_size_min 0.09
_refine_diff_density_max 1.646
_refine_diff_density_min -1.138
_refine_diff_density_rms 0.099
_refine_ls_abs_structure_details 'Flack H D (1983), Acta Cryst. A39, 876-881'
_refine_ls_abs_structure_Flack 0.02(2)
_refine_ls_extinction_method none
_refine_ls_goodness_of_fit_ref 1.037
_refine_ls_hydrogen_treatment constr
_refine_ls_matrix_type full
_refine_ls_number_parameters 257
_refine_ls_number_reflns 5811
_refine_ls_number_restraints 1
_refine_ls_restrained_S_all 1.037
_refine_ls_R_factor_all 0.1324
_refine_ls_R_factor_gt 0.0814
_refine_ls_shift/su_max 0.000
_refine_ls_shift/su_mean 0.000
_refine_ls_structure_factor_coef Fsqd
_refine_ls_weighting_details 'calc w=1/[\s^2^(Fo^2^)+(0.1111P)^2^+5.1138P] where P=(Fo^2^+2Fc^2^)/3'
_refine_ls_weighting_scheme calc
_refine_ls_wR_factor_gt 0.2077
_refine_ls_wR_factor_ref 0.2452
_reflns_number_gt 3608
_reflns_number_total 5811
_reflns_threshold_expression >2sigma(I)
_cod_data_source_file c8ob02754d2.cif
_cod_data_source_block No1
_cod_depositor_comments
;
The following automatic conversions were performed:

'_symmetry_cell_setting' value 'Tetragonal' changed to 'tetragonal'
according to
/home/data/users/saulius/crontab/automatic-downloads/rss-feeds/RSC/lib/dictionaries/cif_core.dic
dictionary named 'cif_core.dic' version 2.4.2 from 2011-04-26.

'_exptl_absorpt_correction_type' value 'Multi-scan' changed to
'multi-scan' according to
/home/data/users/saulius/crontab/automatic-downloads/rss-feeds/RSC/lib/dictionaries/cif_core.dic
dictionary named 'cif_core.dic' version 2.4.2 from 2011-04-26.

Automatic conversion script
Id: cif_fix_values 4973 2017-02-22 13:04:09Z antanas 

 Adding full bibliography for 7156593.cif.
;
_cod_original_sg_symbol_H-M P4(1)
_cod_database_code 7156593

loop_
_symmetry_equiv_pos_as_xyz
'x, y, z'
'-x, -y, z+1/2'
'-y, x, z+1/4'
'y, -x, z+3/4'

loop_
_atom_site_label
_atom_site_type_symbol
_atom_site_fract_x
_atom_site_fract_y
_atom_site_fract_z
_atom_site_U_iso_or_equiv
_atom_site_adp_type
_atom_site_occupancy
_atom_site_symmetry_multiplicity
_atom_site_calc_flag
_atom_site_refinement_flags
C1 C 0.5261(5) 0.8025(5) 0.0348(3) 0.0352(12) Uani 1 1 d .
O1 O 0.4568(4) 0.8722(4) 0.0039(2) 0.0469(11) Uani 1 1 d .
N1 N 0.5380(4) 0.8064(4) 0.1068(3) 0.0335(10) Uani 1 1 d .
H1 H 0.4936 0.8588 0.1289 0.040 Uiso 1 1 calc R
C2 C 0.6106(5) 0.7384(5) 0.1472(3) 0.0305(11) Uani 1 1 d .
O2 O 0.6148(4) 0.7520(4) 0.2118(2) 0.0427(10) Uani 1 1 d .
N2 N 0.6797(5) 0.6554(4) 0.1127(3) 0.0382(11) Uani 1 1 d .
C3 C 0.6726(6) 0.6466(6) 0.0384(3) 0.0434(15) Uani 1 1 d .
H3 H 0.7216 0.5897 0.0156 0.052 Uiso 1 1 calc R
C4 C 0.6003(6) 0.7145(6) -0.0012(3) 0.0435(15) Uani 1 1 d .
C5 C 0.5887(10) 0.7042(9) -0.0803(4) 0.076(3) Uani 1 1 d .
H5A H 0.6538 0.6551 -0.0985 0.114 Uiso 1 1 calc R
H5B H 0.5926 0.7837 -0.1012 0.114 Uiso 1 1 calc R
H5C H 0.5122 0.6671 -0.0919 0.114 Uiso 1 1 calc R
C6 C 0.7709(7) 0.5847(6) 0.1519(3) 0.0488(16) Uani 1 1 d .
H6 H 0.7561 0.5974 0.2029 0.059 Uiso 1 1 calc R
C7 C 0.8973(8) 0.6315(10) 0.1358(6) 0.076(2) Uani 1 1 d .
H7A H 0.9092 0.6341 0.0851 0.114 Uiso 1 1 calc R
H7B H 0.9564 0.5784 0.1569 0.114 Uiso 1 1 calc R
H7C H 0.9064 0.7118 0.1552 0.114 Uiso 1 1 calc R
C8 C 0.7589(9) 0.4523(7) 0.1377(4) 0.065(2) Uani 1 1 d .
H8A H 0.7756 0.4380 0.0876 0.078 Uiso 1 1 calc R
H8B H 0.8207 0.4099 0.1650 0.078 Uiso 1 1 calc R
C9 C 0.6389(13) 0.3981(9) 0.1550(7) 0.098(4) Uani 1 1 d .
H9A H 0.6387 0.3134 0.1407 0.118 Uiso 1 1 calc R
H9B H 0.5764 0.4397 0.1279 0.118 Uiso 1 1 calc R
Br1 Br 0.60083(19) 0.40864(13) 0.25502(11) 0.1514(9) Uani 1 1 d .
C10 C 0.3269(6) 0.0474(6) 0.1464(3) 0.0454(15) Uani 1 1 d .
O3 O 0.3997(5) -0.0185(5) 0.1781(3) 0.0620(15) Uani 1 1 d .
N3 N 0.3146(4) 0.0401(5) 0.0748(3) 0.0383(11) Uani 1 1 d .
H3A H 0.3638 -0.0085 0.0532 0.046 Uiso 1 1 calc R
C11 C 0.2332(5) 0.1007(5) 0.0323(3) 0.0366(13) Uani 1 1 d .
O4 O 0.2272(4) 0.0847(4) -0.0303(2) 0.0476(11) Uani 1 1 d .
N4 N 0.1589(4) 0.1786(4) 0.0693(2) 0.0349(10) Uani 1 1 d .
C12 C 0.1706(6) 0.1942(6) 0.1415(3) 0.0413(14) Uani 1 1 d .
H12 H 0.1201 0.2506 0.1637 0.050 Uiso 1 1 calc R
C13 C 0.2494(6) 0.1340(6) 0.1816(3) 0.0448(15) Uani 1 1 d .
C14 C 0.2594(9) 0.1504(10) 0.2599(4) 0.077(3) Uani 1 1 d .
H14A H 0.3370 0.1854 0.2712 0.116 Uiso 1 1 calc R
H14B H 0.2518 0.0730 0.2831 0.116 Uiso 1 1 calc R
H14C H 0.1959 0.2035 0.2761 0.116 Uiso 1 1 calc R
C15 C 0.0620(5) 0.2412(6) 0.0298(3) 0.0407(14) Uani 1 1 d .
H15 H 0.0777 0.2297 -0.0212 0.049 Uiso 1 1 calc R
C16 C 0.0623(7) 0.3740(6) 0.0442(5) 0.062(2) Uani 1 1 d .
H16A H 0.0470 0.3880 0.0939 0.093 Uiso 1 1 calc R
H16B H 0.0001 0.4126 0.0163 0.093 Uiso 1 1 calc R
H16C H 0.1401 0.4074 0.0317 0.093 Uiso 1 1 calc R
C17 C -0.0605(6) 0.1818(7) 0.0469(4) 0.0531(16) Uani 1 1 d .
H17A H -0.0787 0.1949 0.0969 0.064 Uiso 1 1 calc R
H17B H -0.1232 0.2220 0.0192 0.064 Uiso 1 1 calc R
C18 C -0.0654(9) 0.0547(9) 0.0326(7) 0.090(3) Uani 1 1 d .
H18A H 0.0006 0.0144 0.0574 0.108 Uiso 1 1 calc R
H18B H -0.0544 0.0412 -0.0181 0.108 Uiso 1 1 calc R
Br2 Br -0.21671(15) -0.01554(16) 0.06198(11) 0.1415(8) Uani 1 1 d .

loop_
_atom_site_aniso_label
_atom_site_aniso_U_11
_atom_site_aniso_U_22
_atom_site_aniso_U_33
_atom_site_aniso_U_23
_atom_site_aniso_U_13
_atom_site_aniso_U_12
C1 0.040(3) 0.030(3) 0.035(3) 0.000(2) 0.002(2) 0.006(2)
O1 0.053(3) 0.048(2) 0.039(2) -0.0059(19) -0.0041(19) 0.025(2)
N1 0.028(2) 0.036(2) 0.036(3) -0.007(2) 0.0047(19) 0.0038(18)
C2 0.035(3) 0.034(3) 0.023(3) -0.005(2) 0.006(2) -0.003(2)
O2 0.044(2) 0.049(2) 0.035(2) -0.0003(18) 0.0019(18) 0.0092(19)
N2 0.044(3) 0.036(3) 0.035(3) -0.002(2) 0.002(2) 0.012(2)
C3 0.059(4) 0.043(3) 0.028(3) -0.007(2) 0.000(3) 0.018(3)
C4 0.059(4) 0.041(3) 0.031(3) -0.005(2) 0.001(3) 0.020(3)
C5 0.122(8) 0.074(5) 0.032(4) -0.005(3) 0.004(4) 0.056(5)
C6 0.059(4) 0.055(4) 0.032(3) 0.003(3) 0.001(3) 0.023(3)
C7 0.051(4) 0.095(7) 0.083(6) -0.004(5) 0.000(4) 0.019(4)
C8 0.101(7) 0.046(4) 0.048(4) 0.005(3) -0.001(4) 0.035(4)
C9 0.138(11) 0.051(5) 0.106(8) 0.008(5) -0.019(8) -0.003(6)
Br1 0.1913(18) 0.0828(9) 0.1800(16) 0.0445(9) 0.1062(15) 0.0303(9)
C10 0.044(3) 0.057(4) 0.035(3) -0.009(3) -0.004(3) 0.017(3)
O3 0.068(3) 0.075(3) 0.042(3) -0.017(2) -0.016(2) 0.044(3)
N3 0.038(2) 0.047(3) 0.031(2) -0.010(2) -0.005(2) 0.014(2)
C11 0.038(3) 0.037(3) 0.035(3) 0.001(2) 0.004(2) 0.006(2)
O4 0.061(3) 0.052(3) 0.030(2) -0.0089(18) -0.0054(19) 0.009(2)
N4 0.037(2) 0.036(2) 0.031(2) 0.0011(19) -0.004(2) 0.0100(18)
C12 0.041(3) 0.046(3) 0.037(3) -0.007(3) -0.003(2) 0.012(3)
C13 0.045(4) 0.059(4) 0.030(3) -0.013(3) -0.004(3) 0.018(3)
C14 0.092(6) 0.106(7) 0.034(4) -0.016(4) -0.010(4) 0.064(6)
C15 0.039(3) 0.051(4) 0.032(3) 0.011(2) 0.003(2) 0.019(3)
C16 0.061(4) 0.040(4) 0.085(6) 0.016(4) -0.006(4) 0.013(3)
C17 0.041(3) 0.067(5) 0.051(4) 0.010(3) -0.010(3) 0.002(3)
C18 0.073(6) 0.069(6) 0.128(9) 0.003(6) -0.027(6) -0.021(5)
Br2 0.1155(10) 0.1448(13) 0.1642(14) 0.0541(11) -0.0525(10) -0.0830(10)

loop_
_atom_type_symbol
_atom_type_description
_atom_type_scat_dispersion_real
_atom_type_scat_dispersion_imag
_atom_type_scat_source
C C 0.0033 0.0016 'International Tables Vol C Tables 4.2.6.8 and 6.1.1.4'
H H 0.0000 0.0000 'International Tables Vol C Tables 4.2.6.8 and 6.1.1.4'
N N 0.0061 0.0033 'International Tables Vol C Tables 4.2.6.8 and 6.1.1.4'
O O 0.0106 0.0060 'International Tables Vol C Tables 4.2.6.8 and 6.1.1.4'
Br Br -0.2901 2.4595 'International Tables Vol C Tables 4.2.6.8 and 6.1.1.4'

loop_
_geom_angle_atom_site_label_1
_geom_angle_atom_site_label_2
_geom_angle_atom_site_label_3
_geom_angle
O1 C1 N1 120.7(5)
O1 C1 C4 123.5(5)
N1 C1 C4 115.8(5)
C2 N1 C1 127.3(5)
C2 N1 H1 116.4
C1 N1 H1 116.4
O2 C2 N1 121.2(5)
O2 C2 N2 122.4(5)
N1 C2 N2 116.4(5)
C2 N2 C3 119.4(5)
C2 N2 C6 120.2(5)
C3 N2 C6 120.0(5)
C4 C3 N2 123.7(6)
C4 C3 H3 118.1
N2 C3 H3 118.1
C3 C4 C1 117.3(5)
C3 C4 C5 124.6(6)
C1 C4 C5 118.1(5)
C4 C5 H5A 109.5
C4 C5 H5B 109.5
H5A C5 H5B 109.5
C4 C5 H5C 109.5
H5A C5 H5C 109.5
H5B C5 H5C 109.5
N2 C6 C8 111.6(6)
N2 C6 C7 110.4(6)
C8 C6 C7 112.3(7)
N2 C6 H6 107.4
C8 C6 H6 107.4
C7 C6 H6 107.4
C6 C7 H7A 109.5
C6 C7 H7B 109.5
H7A C7 H7B 109.5
C6 C7 H7C 109.5
H7A C7 H7C 109.5
H7B C7 H7C 109.5
C9 C8 C6 115.7(7)
C9 C8 H8A 108.4
C6 C8 H8A 108.4
C9 C8 H8B 108.4
C6 C8 H8B 108.4
H8A C8 H8B 107.4
C8 C9 Br1 112.5(8)
C8 C9 H9A 109.1
Br1 C9 H9A 109.1
C8 C9 H9B 109.1
Br1 C9 H9B 109.1
H9A C9 H9B 107.8
O3 C10 N3 120.5(6)
O3 C10 C13 123.6(6)
N3 C10 C13 115.9(5)
C10 N3 C11 127.8(5)
C10 N3 H3A 116.1
C11 N3 H3A 116.1
O4 C11 N3 122.5(5)
O4 C11 N4 123.8(5)
N3 C11 N4 113.6(5)
C12 N4 C11 121.4(5)
C12 N4 C15 120.4(5)
C11 N4 C15 118.1(5)
C13 C12 N4 124.0(5)
C13 C12 H12 118.0
N4 C12 H12 118.0
C12 C13 C10 117.3(5)
C12 C13 C14 123.4(6)
C10 C13 C14 119.4(6)
C13 C14 H14A 109.5
C13 C14 H14B 109.5
H14A C14 H14B 109.5
C13 C14 H14C 109.5
H14A C14 H14C 109.5
H14B C14 H14C 109.5
N4 C15 C16 111.6(6)
N4 C15 C17 109.5(5)
C16 C15 C17 112.6(6)
N4 C15 H15 107.7
C16 C15 H15 107.7
C17 C15 H15 107.7
C15 C16 H16A 109.5
C15 C16 H16B 109.5
H16A C16 H16B 109.5
C15 C16 H16C 109.5
H16A C16 H16C 109.5
H16B C16 H16C 109.5
C18 C17 C15 114.4(7)
C18 C17 H17A 108.7
C15 C17 H17A 108.7
C18 C17 H17B 108.7
C15 C17 H17B 108.7
H17A C17 H17B 107.6
C17 C18 Br2 112.0(8)
C17 C18 H18A 109.2
Br2 C18 H18A 109.2
C17 C18 H18B 109.2
Br2 C18 H18B 109.2
H18A C18 H18B 107.9

loop_
_geom_bond_atom_site_label_1
_geom_bond_atom_site_label_2
_geom_bond_distance
C1 O1 1.240(7)
C1 N1 1.371(8)
C1 C4 1.450(8)
N1 C2 1.344(8)
N1 H1 0.8700
C2 O2 1.233(7)
C2 N2 1.367(7)
N2 C3 1.412(8)
N2 C6 1.483(8)
C3 C4 1.335(8)
C3 H3 0.9400
C4 C5 1.507(9)
C5 H5A 0.9700
C5 H5B 0.9700
C5 H5C 0.9700
C6 C8 1.502(11)
C6 C7 1.529(12)
C6 H6 0.9900
C7 H7A 0.9700
C7 H7B 0.9700
C7 H7C 0.9700
C8 C9 1.500(16)
C8 H8A 0.9800
C8 H8B 0.9800
C9 Br1 1.944(13)
C9 H9A 0.9800
C9 H9B 0.9800
C10 O3 1.247(8)
C10 N3 1.366(8)
C10 C13 1.454(8)
N3 C11 1.385(8)
N3 H3A 0.8700
C11 O4 1.201(7)
C11 N4 1.387(7)
N4 C12 1.385(8)
N4 C15 1.484(7)
C12 C13 1.339(9)
C12 H12 0.9400
C13 C14 1.498(9)
C14 H14A 0.9700
C14 H14B 0.9700
C14 H14C 0.9700
C15 C16 1.502(10)
C15 C17 1.548(10)
C15 H15 0.9900
C16 H16A 0.9700
C16 H16B 0.9700
C16 H16C 0.9700
C17 C18 1.440(12)
C17 H17A 0.9800
C17 H17B 0.9800
C18 Br2 1.936(10)
C18 H18A 0.9800
C18 H18B 0.9800

loop_
_geom_hbond_atom_site_label_D
_geom_hbond_atom_site_label_H
_geom_hbond_atom_site_label_A
_geom_hbond_distance_DH
_geom_hbond_distance_HA
_geom_hbond_distance_DA
_geom_hbond_angle_DHA
_geom_hbond_site_symmetry_A
N3 H3A O1 0.87 1.92 2.789(6) 173.4 1_545
N1 H1 O3 0.87 1.95 2.823(6) 177.5 1_565

loop_
_geom_torsion_atom_site_label_1
_geom_torsion_atom_site_label_2
_geom_torsion_atom_site_label_3
_geom_torsion_atom_site_label_4
_geom_torsion
O1 C1 N1 C2 -178.8(5)
C4 C1 N1 C2 0.2(9)
C1 N1 C2 O2 178.7(6)
C1 N1 C2 N2 -0.5(8)
O2 C2 N2 C3 -178.4(6)
N1 C2 N2 C3 0.8(8)
O2 C2 N2 C6 -5.2(8)
N1 C2 N2 C6 174.0(6)
C2 N2 C3 C4 -0.9(10)
C6 N2 C3 C4 -174.1(7)
N2 C3 C4 C1 0.5(11)
N2 C3 C4 C5 -178.1(8)
O1 C1 C4 C3 178.8(7)
N1 C1 C4 C3 -0.2(9)
O1 C1 C4 C5 -2.5(11)
N1 C1 C4 C5 178.5(7)
C2 N2 C6 C8 129.6(6)
C3 N2 C6 C8 -57.3(8)
C2 N2 C6 C7 -104.8(7)
C3 N2 C6 C7 68.4(8)
N2 C6 C8 C9 -57.8(9)
C7 C6 C8 C9 177.6(8)
C6 C8 C9 Br1 -62.9(9)
O3 C10 N3 C11 175.5(7)
C13 C10 N3 C11 -3.5(10)
C10 N3 C11 O4 -177.5(7)
C10 N3 C11 N4 1.3(9)
O4 C11 N4 C12 -179.4(6)
N3 C11 N4 C12 1.8(8)
O4 C11 N4 C15 3.4(9)
N3 C11 N4 C15 -175.4(5)
C11 N4 C12 C13 -2.5(10)
C15 N4 C12 C13 174.6(7)
N4 C12 C13 C10 0.1(11)
N4 C12 C13 C14 -178.9(8)
O3 C10 C13 C12 -176.3(8)
N3 C10 C13 C12 2.7(10)
O3 C10 C13 C14 2.7(13)
N3 C10 C13 C14 -178.3(8)
C12 N4 C15 C16 52.4(8)
C11 N4 C15 C16 -130.4(6)
C12 N4 C15 C17 -72.9(7)
C11 N4 C15 C17 104.3(6)
N4 C15 C17 C18 -56.4(9)
C16 C15 C17 C18 178.9(8)
C15 C17 C18 Br2 175.5(5)
